data_4116517
loop_
_publ_author_name
'Paul-Michael Pellny'
'Frank G. Kirchbauer'
'Vladimir V. Burlakov'
'Wolfgang Baumann'
'Anke Spannenberg'
'Uwe Rosenthal'

_publ_section_title
;
 Reactivity of Permethylzirconocene and Permethyltitanocene toward
 Disubstituted 1,3-Butadiynes: \h4- vs \h2-Complexation or C-C Coupling
 with the Permethyltitanocene
;
_journal_name_full 'Journal of the American Chemical Society'
_journal_page_first 8313
_journal_page_last 8323
_journal_paper_doi 10.1021/ja991046z
_journal_volume 121
_journal_year 1999
_chemical_formula_sum 'C37 H40 O2 Ti'
_chemical_formula_weight 564.59
_chemical_name_systematic
; 
 ? 
;
_space_group_IT_number 14
_symmetry_cell_setting monoclinic
_symmetry_space_group_name_Hall '-P 2yn'
_symmetry_space_group_name_H-M 'P 1 21/n 1'
_atom_sites_solution_hydrogens geom
_atom_sites_solution_primary direct
_atom_sites_solution_secondary difmap
_audit_creation_method SHELXL
_cell_angle_alpha 90.00
_cell_angle_beta 107.70(3)
_cell_angle_gamma 90.00
_cell_formula_units_Z 4
_cell_length_a 17.064(3)
_cell_length_b 8.838(2)
_cell_length_c 21.308(4)
_cell_measurement_reflns_used 5000
_cell_measurement_temperature 293(2)
_cell_measurement_theta_max 20
_cell_measurement_theta_min 4
_cell_volume 3061.4(12)
_computing_cell_refinement STOE-CELL
_computing_data_collection STOE-EXPOSE
_computing_data_reduction STOE-INTEGRATE
_computing_molecular_graphics XP
_computing_publication_material SHELXL-93
_computing_structure_refinement 'SHELXL-93 (Sheldrick, 1993)'
_computing_structure_solution 'SHELXS-86 (Sheldrick, 1990)'
_diffrn_ambient_temperature 293(2)
_diffrn_measurement_device STOE-IPDS
_diffrn_measurement_method 'LASER SCANNED IMAGING PLATE'
_diffrn_radiation_monochromator graphite
_diffrn_radiation_source 'fine-focus sealed tube'
_diffrn_radiation_type MoK\a
_diffrn_radiation_wavelength 0.71073
_diffrn_reflns_av_R_equivalents 0.0485
_diffrn_reflns_av_sigmaI/netI 0.1140
_diffrn_reflns_limit_h_max 17
_diffrn_reflns_limit_h_min -16
_diffrn_reflns_limit_k_max 8
_diffrn_reflns_limit_k_min -8
_diffrn_reflns_limit_l_max 0
_diffrn_reflns_limit_l_min -20
_diffrn_reflns_number 5945
_diffrn_reflns_theta_max 21.05
_diffrn_reflns_theta_min 1.83
_diffrn_standards_interval_time 360
_diffrn_standards_number 50-200
_exptl_absorpt_coefficient_mu 0.310
_exptl_absorpt_correction_type NO
_exptl_crystal_colour ORANGE
_exptl_crystal_density_diffrn 1.225
_exptl_crystal_description PRISM
_exptl_crystal_F_000 1200
_exptl_crystal_size_max 0.2
_exptl_crystal_size_mid 0.1
_exptl_crystal_size_min 0.1
_refine_diff_density_max 0.227
_refine_diff_density_min -0.193
_refine_diff_density_rms 0.045
_refine_ls_extinction_method none
_refine_ls_goodness_of_fit_all 0.817
_refine_ls_goodness_of_fit_obs 1.053
_refine_ls_matrix_type full
_refine_ls_number_parameters 361
_refine_ls_number_reflns 3145
_refine_ls_number_restraints 0
_refine_ls_restrained_S_all 0.817
_refine_ls_restrained_S_obs 1.053
_refine_ls_R_factor_all 0.0983
_refine_ls_R_factor_obs 0.0452
_refine_ls_shift/esd_max -0.001
_refine_ls_shift/esd_mean 0.000
_refine_ls_structure_factor_coef Fsqd
_refine_ls_weighting_details 'w=1/[\s^2^(Fo^2^)+(0.0424P)^2^+0.0000P] where P=(Fo^2^+2Fc^2^)/3'
_refine_ls_weighting_scheme calc
_refine_ls_wR_factor_all 0.0998
_refine_ls_wR_factor_obs 0.0885
_reflns_number_observed 1669
_reflns_number_total 3145
_reflns_observed_criterion >2sigma(I)
_cod_data_source_file ja991046z_5.cif
_cod_data_source_block 205
_cod_depositor_comments
;
The following automatic conversions were performed:

'_refine_ls_weighting_scheme' value 'calc
w=1/[\s^2^(Fo^2^)+(0.0424P)^2^+0.0000P] where P=(Fo^2^+2Fc^2^)/3' was
changed to 'calc'. New tag '_refine_ls_weighting_details' was
created. The value of the new tag was set to
'w=1/[\s^2^(Fo^2^)+(0.0424P)^2^+0.0000P] where P=(Fo^2^+2Fc^2^)/3'.

Automatic conversion script
Id: cif_fix_values 3143 2015-03-26 13:38:13Z robertas 
;
_cod_original_cell_volume 3061.4(10)
_cod_database_code 4116517

loop_
_symmetry_equiv_pos_as_xyz
'x, y, z'
'-x+1/2, y+1/2, -z+1/2'
'-x, -y, -z'
'x-1/2, -y-1/2, z-1/2'

loop_
_atom_site_aniso_label
_atom_site_aniso_U_11
_atom_site_aniso_U_22
_atom_site_aniso_U_33
_atom_site_aniso_U_23
_atom_site_aniso_U_13
_atom_site_aniso_U_12
C1 0.063(4) 0.093(6) 0.036(5) 0.010(4) 0.029(4) 0.008(4)
C2 0.056(4) 0.086(5) 0.056(5) -0.021(4) 0.032(3) -0.011(4)
C3 0.068(4) 0.054(4) 0.076(5) -0.005(4) 0.051(4) 0.000(4)
C4 0.044(4) 0.087(6) 0.042(4) 0.006(3) 0.028(3) 0.012(3)
C5 0.055(4) 0.055(4) 0.050(4) -0.001(3) 0.032(3) 0.001(3)
C6 0.090(5) 0.085(5) 0.098(5) -0.015(4) 0.059(4) -0.028(4)
C7 0.042(3) 0.033(4) 0.056(4) 0.001(3) 0.026(3) 0.005(2)
C8 0.050(3) 0.041(3) 0.047(4) 0.002(3) 0.021(3) 0.006(3)
C9 0.055(3) 0.051(3) 0.048(4) 0.007(4) 0.019(3) -0.001(3)
C10 0.071(4) 0.070(4) 0.050(5) 0.000(4) 0.022(4) -0.007(4)
C11 0.091(5) 0.091(5) 0.053(6) -0.006(4) 0.024(4) -0.023(5)
C12 0.107(6) 0.111(7) 0.060(6) 0.019(5) 0.003(5) -0.008(5)
C13 0.105(6) 0.104(6) 0.084(7) 0.024(5) 0.008(5) 0.031(5)
C14 0.103(5) 0.089(5) 0.056(6) 0.023(4) 0.020(4) 0.033(4)
C15 0.043(3) 0.054(4) 0.054(5) 0.008(3) 0.021(3) 0.009(3)
C16 0.045(3) 0.053(4) 0.060(5) -0.004(4) 0.021(3) 0.007(3)
C17 0.049(4) 0.054(4) 0.061(5) 0.016(4) 0.020(3) 0.011(3)
C18 0.050(4) 0.078(5) 0.046(5) 0.019(4) 0.016(3) 0.012(3)
C19 0.043(3) 0.063(4) 0.054(5) -0.001(4) 0.017(3) 0.000(3)
C20 0.062(4) 0.085(5) 0.091(5) -0.012(4) 0.027(3) -0.011(3)
C21 0.069(4) 0.045(4) 0.066(5) 0.003(4) 0.039(4) 0.010(3)
C22 0.096(5) 0.140(6) 0.082(6) 0.054(5) 0.046(4) 0.029(5)
C23 0.056(4) 0.046(4) 0.051(4) 0.002(3) 0.019(3) -0.001(3)
C24 0.063(4) 0.054(4) 0.070(5) 0.000(3) 0.033(3) 0.012(3)
C25 0.090(5) 0.201(8) 0.078(6) -0.064(5) 0.033(4) -0.029(5)
C26 0.071(4) 0.096(5) 0.066(5) 0.013(3) 0.041(3) 0.004(3)
C27 0.061(4) 0.123(6) 0.073(5) 0.023(4) 0.013(4) 0.017(4)
C28 0.061(4) 0.145(6) 0.074(5) 0.021(4) 0.037(4) 0.045(4)
C29 0.089(4) 0.061(4) 0.102(5) 0.028(4) 0.042(4) 0.017(4)
C30 0.073(5) 0.055(4) 0.059(4) -0.004(3) 0.024(3) 0.005(4)
C31 0.062(4) 0.062(4) 0.049(4) -0.006(3) 0.014(3) -0.006(4)
C32 0.059(5) 0.082(5) 0.077(5) -0.009(4) 0.015(4) -0.010(4)
C33 0.061(5) 0.102(6) 0.104(6) -0.018(4) 0.012(4) -0.003(4)
C34 0.071(5) 0.148(8) 0.083(6) -0.022(6) 0.017(4) -0.016(6)
C35 0.090(6) 0.143(8) 0.092(6) 0.000(6) 0.023(5) -0.047(6)
C36 0.077(5) 0.087(5) 0.092(5) -0.001(4) 0.014(4) -0.027(5)
C37 0.161(7) 0.061(5) 0.189(8) -0.022(5) 0.134(6) 0.004(5)
O1 0.058(2) 0.044(2) 0.053(3) 0.000(2) 0.023(2) 0.004(2)
O2 0.125(4) 0.044(3) 0.082(3) 0.012(2) 0.017(3) 0.007(3)
Ti 0.0442(5) 0.0492(6) 0.0459(7) 0.0045(6) 0.0208(4) 0.0027(6)

loop_
_atom_site_label
_atom_site_type_symbol
_atom_site_fract_x
_atom_site_fract_y
_atom_site_fract_z
_atom_site_U_iso_or_equiv
_atom_site_thermal_displace_type
_atom_site_occupancy
_atom_site_calc_flag
_atom_site_refinement_flags
C1 C 0.6691(4) 0.3643(8) 0.5343(3) 0.061(2) Uani 1 d .
C2 C 0.6922(4) 0.5156(8) 0.5454(3) 0.062(2) Uani 1 d .
C3 C 0.6368(4) 0.6036(6) 0.4964(3) 0.060(2) Uani 1 d .
C4 C 0.5810(3) 0.5024(7) 0.4539(3) 0.054(2) Uani 1 d .
C5 C 0.6030(3) 0.3544(6) 0.4779(3) 0.0496(15) Uani 1 d .
C6 C 0.5542(3) 0.2135(6) 0.4516(3) 0.084(2) Uani 1 d .
H6A H 0.5115(3) 0.2372(6) 0.4117(3) 0.126 Uiso 1 calc R
H6B H 0.5300(3) 0.1755(6) 0.4837(3) 0.126 Uiso 1 calc R
H6C H 0.5900(3) 0.1382(6) 0.4428(3) 0.126 Uiso 1 calc R
C7 C 0.6463(3) 0.4099(5) 0.3416(3) 0.0412(14) Uani 1 d .
C8 C 0.6340(3) 0.5370(6) 0.3047(3) 0.0446(13) Uani 1 d .
C9 C 0.5946(3) 0.5508(7) 0.2325(3) 0.0508(13) Uani 1 d .
C10 C 0.6141(3) 0.4554(7) 0.1872(3) 0.0631(15) Uani 1 d .
H10 H 0.6540(3) 0.3811(7) 0.2020(3) 0.076 Uiso 1 calc R
C11 C 0.5743(4) 0.4708(8) 0.1205(4) 0.078(2) Uani 1 d .
H11 H 0.5881(4) 0.4073(8) 0.0907(4) 0.094 Uiso 1 calc R
C12 C 0.5149(5) 0.5784(9) 0.0979(4) 0.098(2) Uani 1 d .
H12 H 0.4884(5) 0.5881(9) 0.0530(4) 0.117 Uiso 1 calc R
C13 C 0.4949(4) 0.6717(8) 0.1418(5) 0.102(2) Uani 1 d .
H13 H 0.4538(4) 0.7441(8) 0.1269(5) 0.123 Uiso 1 calc R
C14 C 0.5355(4) 0.6586(7) 0.2084(3) 0.083(2) Uani 1 d .
H14 H 0.5224(4) 0.7248(7) 0.2376(3) 0.100 Uiso 1 calc R
C15 C 0.8271(3) 0.4192(6) 0.3962(3) 0.0489(14) Uani 1 d .
C16 C 0.7861(3) 0.2803(6) 0.3916(3) 0.0513(14) Uani 1 d .
C17 C 0.7973(3) 0.2261(6) 0.4564(3) 0.0540(15) Uani 1 d .
C18 C 0.8458(3) 0.3340(7) 0.5008(3) 0.058(2) Uani 1 d .
C19 C 0.8614(3) 0.4535(7) 0.4630(3) 0.0524(14) Uani 1 d .
C20 C 0.9067(3) 0.5985(6) 0.4896(3) 0.079(2) Uani 1 d .
H20A H 0.9244(3) 0.5957(6) 0.5369(3) 0.119 Uiso 1 calc R
H20B H 0.8707(3) 0.6832(6) 0.4747(3) 0.119 Uiso 1 calc R
H20C H 0.9537(3) 0.6084(6) 0.4741(3) 0.119 Uiso 1 calc R
C21 C 0.6717(3) 0.6754(7) 0.3418(3) 0.056(2) Uani 1 d .
C22 C 0.6957(4) 0.2362(7) 0.5844(3) 0.102(2) Uani 1 d .
H22A H 0.7429(4) 0.2676(7) 0.6197(3) 0.152 Uiso 1 calc R
H22B H 0.7095(4) 0.1486(7) 0.5633(3) 0.152 Uiso 1 calc R
H22C H 0.6515(4) 0.2119(7) 0.6018(3) 0.152 Uiso 1 calc R
C23 C 0.6432(3) 0.2528(6) 0.3172(3) 0.0500(15) Uani 1 d .
C24 C 0.7334(3) 0.2048(6) 0.3296(3) 0.060(2) Uani 1 d .
H24A H 0.7382(3) 0.0958(6) 0.3342(3) 0.072 Uiso 1 calc R
H24B H 0.7518(3) 0.2345(6) 0.2925(3) 0.072 Uiso 1 calc R
C25 C 0.7557(4) 0.5799(9) 0.6056(3) 0.121(3) Uani 1 d .
H25A H 0.7597(4) 0.6873(9) 0.6006(3) 0.182 Uiso 1 calc R
H25B H 0.8082(4) 0.5340(9) 0.6103(3) 0.182 Uiso 1 calc R
H25C H 0.7395(4) 0.5590(9) 0.6441(3) 0.182 Uiso 1 calc R
C26 C 0.8385(3) 0.5110(6) 0.3400(3) 0.073(2) Uani 1 d .
H26A H 0.8089(3) 0.4644(6) 0.2989(3) 0.110 Uiso 1 calc R
H26B H 0.8960(3) 0.5156(6) 0.3436(3) 0.110 Uiso 1 calc R
H26C H 0.8180(3) 0.6116(6) 0.3415(3) 0.110 Uiso 1 calc R
C27 C 0.8897(3) 0.3069(7) 0.5730(3) 0.087(2) Uani 1 d .
H27A H 0.8678(3) 0.2179(7) 0.5873(3) 0.131 Uiso 1 calc R
H27B H 0.8818(3) 0.3924(7) 0.5981(3) 0.131 Uiso 1 calc R
H27C H 0.9474(3) 0.2931(7) 0.5793(3) 0.131 Uiso 1 calc R
C28 C 0.5068(3) 0.5478(7) 0.3995(3) 0.089(2) Uani 1 d .
H28A H 0.5072(3) 0.6555(7) 0.3935(3) 0.134 Uiso 1 calc R
H28B H 0.4583(3) 0.5192(7) 0.4103(3) 0.134 Uiso 1 calc R
H28C H 0.5073(3) 0.4981(7) 0.3595(3) 0.134 Uiso 1 calc R
C29 C 0.7746(3) 0.0675(6) 0.4714(3) 0.081(2) Uani 1 d .
H29A H 0.7873(3) 0.0549(6) 0.5182(3) 0.122 Uiso 1 calc R
H29B H 0.8052(3) -0.0047(6) 0.4546(3) 0.122 Uiso 1 calc R
H29C H 0.7168(3) 0.0515(6) 0.4509(3) 0.122 Uiso 1 calc R
C30 C 0.5831(4) 0.1500(6) 0.2959(3) 0.062(2) Uani 1 d .
H30 H 0.6006(4) 0.0544(6) 0.2877(3) 0.074 Uiso 1 calc R
C31 C 0.4939(4) 0.1651(7) 0.2834(3) 0.058(2) Uani 1 d .
C32 C 0.4508(4) 0.2962(7) 0.2617(3) 0.074(2) Uani 1 d .
H32 H 0.4781(4) 0.3801(7) 0.2522(3) 0.088 Uiso 1 calc R
C33 C 0.3676(4) 0.3049(9) 0.2537(3) 0.092(2) Uani 1 d .
H33 H 0.3398(4) 0.3952(9) 0.2398(3) 0.111 Uiso 1 calc R
C34 C 0.3252(5) 0.1818(12) 0.2660(4) 0.102(3) Uani 1 d .
H34 H 0.2693(5) 0.1897(12) 0.2608(4) 0.122 Uiso 1 calc R
C35 C 0.3646(5) 0.0497(11) 0.2856(3) 0.110(3) Uani 1 d .
H35 H 0.3361(5) -0.0339(11) 0.2938(3) 0.132 Uiso 1 calc R
C36 C 0.4500(4) 0.0395(8) 0.2936(3) 0.088(2) Uani 1 d .
H36 H 0.4771(4) -0.0522(8) 0.3059(3) 0.106 Uiso 1 calc R
C37 C 0.6364(4) 0.7717(6) 0.4942(4) 0.119(3) Uani 1 d .
H37A H 0.5931(4) 0.8056(6) 0.4564(4) 0.179 Uiso 1 calc R
H37B H 0.6883(4) 0.8073(6) 0.4913(4) 0.179 Uiso 1 calc R
H37C H 0.6274(4) 0.8109(6) 0.5335(4) 0.179 Uiso 1 calc R
O1 O 0.7147(2) 0.6503(3) 0.4043(2) 0.0503(9) Uani 1 d .
O2 O 0.6679(3) 0.8028(4) 0.3176(2) 0.0870(14) Uani 1 d .
Ti Ti 0.71629(5) 0.45079(11) 0.44302(5) 0.0448(3) Uani 1 d .

loop_
_atom_type_symbol
_atom_type_description
_atom_type_scat_dispersion_real
_atom_type_scat_dispersion_imag
_atom_type_scat_source
C C 0.0033 0.0016 'International Tables Vol C Tables 4.2.6.8 and 6.1.1.4'
H H 0.0000 0.0000 'International Tables Vol C Tables 4.2.6.8 and 6.1.1.4'
O O 0.0106 0.0060 'International Tables Vol C Tables 4.2.6.8 and 6.1.1.4'
Ti Ti 0.2776 0.4457 'International Tables Vol C Tables 4.2.6.8 and 6.1.1.4'

loop_
_geom_angle_atom_site_label_1
_geom_angle_atom_site_label_2
_geom_angle_atom_site_label_3
_geom_angle
C5 C1 C2 108.9(6)
C5 C1 C22 123.6(6)
C2 C1 C22 125.7(6)
C5 C1 Ti 72.9(3)
C2 C1 Ti 71.9(3)
C22 C1 Ti 133.5(4)
C1 C2 C3 108.2(5)
C1 C2 C25 126.6(7)
C3 C2 C25 124.5(7)
C1 C2 Ti 74.7(3)
C3 C2 Ti 73.8(3)
C25 C2 Ti 125.5(4)
C2 C3 C4 107.1(5)
C2 C3 C37 124.8(7)
C4 C3 C37 128.0(7)
C2 C3 Ti 72.3(3)
C4 C3 Ti 73.2(3)
C37 C3 Ti 122.6(3)
C5 C4 C3 107.5(5)
C5 C4 C28 126.9(6)
C3 C4 C28 125.1(6)
C5 C4 Ti 72.9(3)
C3 C4 Ti 72.9(3)
C28 C4 Ti 125.7(3)
C1 C5 C4 108.2(5)
C1 C5 C6 126.1(6)
C4 C5 C6 125.1(6)
C1 C5 Ti 74.2(3)
C4 C5 Ti 73.3(3)
C6 C5 Ti 125.3(3)
C8 C7 C23 126.4(5)
C8 C7 Ti 112.6(4)
C23 C7 Ti 117.3(4)
C7 C8 C9 127.8(5)
C7 C8 C21 114.0(5)
C9 C8 C21 118.0(5)
C14 C9 C10 117.7(6)
C14 C9 C8 119.7(6)
C10 C9 C8 122.6(5)
C11 C10 C9 120.3(6)
C12 C11 C10 120.7(7)
C11 C12 C13 119.4(7)
C12 C13 C14 120.0(7)
C9 C14 C13 121.8(6)
C19 C15 C16 107.9(5)
C19 C15 C26 125.2(5)
C16 C15 C26 126.7(6)
C19 C15 Ti 72.0(3)
C16 C15 Ti 72.1(3)
C26 C15 Ti 125.0(3)
C15 C16 C17 108.1(5)
C15 C16 C24 126.9(6)
C17 C16 C24 124.9(5)
C15 C16 Ti 73.9(3)
C17 C16 Ti 72.8(3)
C24 C16 Ti 115.8(3)
C16 C17 C18 107.5(5)
C16 C17 C29 123.3(6)
C18 C17 C29 128.1(6)
C16 C17 Ti 72.6(3)
C18 C17 Ti 73.8(3)
C29 C17 Ti 128.3(3)
C19 C18 C17 107.3(5)
C19 C18 C27 125.7(6)
C17 C18 C27 125.5(6)
C19 C18 Ti 71.8(3)
C17 C18 Ti 71.8(3)
C27 C18 Ti 133.0(4)
C15 C19 C18 109.1(5)
C15 C19 C20 125.0(6)
C18 C19 C20 125.9(6)
C15 C19 Ti 74.0(3)
C18 C19 Ti 74.1(3)
C20 C19 Ti 117.4(3)
O2 C21 O1 121.0(5)
O2 C21 C8 124.6(6)
O1 C21 C8 114.3(5)
C30 C23 C7 134.2(5)
C30 C23 C24 119.5(5)
C7 C23 C24 105.7(4)
C16 C24 C23 109.0(4)
C23 C30 C31 130.0(5)
C32 C31 C36 117.8(6)
C32 C31 C30 123.7(6)
C36 C31 C30 118.4(6)
C31 C32 C33 120.9(6)
C34 C33 C32 120.9(7)
C35 C34 C33 120.2(7)
C34 C35 C36 119.3(8)
C31 C36 C35 120.8(7)
C21 O1 Ti 120.6(3)
O1 Ti C7 78.2(2)
O1 Ti C19 86.9(2)
C7 Ti C19 114.2(2)
O1 Ti C16 108.8(2)
C7 Ti C16 68.6(2)
C19 Ti C16 56.7(2)
O1 Ti C17 137.6(2)
C7 Ti C17 96.0(2)
C19 Ti C17 56.9(2)
C16 Ti C17 34.6(2)
O1 Ti C15 80.8(2)
C7 Ti C15 80.3(2)
C19 Ti C15 33.9(2)
C16 Ti C15 34.0(2)
C17 Ti C15 56.9(2)
O1 Ti C2 100.6(2)
C7 Ti C2 138.8(2)
C19 Ti C2 106.9(2)
C16 Ti C2 144.4(2)
C17 Ti C2 110.0(2)
C15 Ti C2 140.8(2)
O1 Ti C18 119.8(2)
C7 Ti C18 125.6(2)
C19 Ti C18 34.0(2)
C16 Ti C18 57.0(2)
C17 Ti C18 34.4(2)
C15 Ti C18 56.5(2)
C2 Ti C18 91.2(2)
O1 Ti C5 122.6(2)
C7 Ti C5 89.9(2)
C19 Ti C5 146.2(2)
C16 Ti C5 118.3(2)
C17 Ti C5 99.1(2)
C15 Ti C5 152.3(2)
C2 Ti C5 55.6(2)
C18 Ti C5 112.7(2)
O1 Ti C3 75.9(2)
C7 Ti C3 110.1(2)
C19 Ti C3 127.5(2)
C16 Ti C3 174.4(2)
C17 Ti C3 142.4(2)
C15 Ti C3 151.6(2)
C2 Ti C3 33.9(2)
C18 Ti C3 123.7(2)
C5 Ti C3 56.0(2)
O1 Ti C4 88.8(2)
C7 Ti C4 82.8(2)
C19 Ti C4 161.1(2)
C16 Ti C4 141.6(2)
C17 Ti C4 132.6(2)
C15 Ti C4 161.6(2)
C2 Ti C4 56.0(2)
C18 Ti C4 141.3(2)
C5 Ti C4 33.8(2)
C3 Ti C4 33.8(2)
O1 Ti C1 131.0(2)
C7 Ti C1 121.9(2)
C19 Ti C1 115.9(2)
C16 Ti C1 120.0(2)
C17 Ti C1 87.9(2)
C15 Ti C1 141.6(2)
C2 Ti C1 33.4(2)
C18 Ti C1 86.1(2)
C5 Ti C1 32.9(2)
C3 Ti C1 55.6(2)
C4 Ti C1 55.3(2)

loop_
_geom_bond_atom_site_label_1
_geom_bond_atom_site_label_2
_geom_bond_distance
C1 C5 1.379(7)
C1 C2 1.394(7)
C1 C22 1.528(7)
C1 Ti 2.444(5)
C2 C3 1.410(7)
C2 C25 1.516(8)
C2 Ti 2.409(6)
C3 C4 1.415(7)
C3 C37 1.486(7)
C3 Ti 2.429(5)
C4 C5 1.413(7)
C4 C28 1.488(7)
C4 Ti 2.432(5)
C5 C6 1.507(7)
C5 Ti 2.427(5)
C7 C8 1.351(6)
C7 C23 1.477(6)
C7 Ti 2.158(5)
C8 C9 1.485(7)
C8 C21 1.493(7)
C9 C14 1.369(7)
C9 C10 1.395(7)
C10 C11 1.384(7)
C11 C12 1.366(8)
C12 C13 1.367(8)
C13 C14 1.381(8)
C15 C19 1.397(6)
C15 C16 1.402(6)
C15 C26 1.509(7)
C15 Ti 2.407(5)
C16 C17 1.419(7)
C16 C24 1.508(7)
C16 Ti 2.384(5)
C17 C18 1.419(7)
C17 C29 1.514(7)
C17 Ti 2.386(5)
C18 C19 1.403(7)
C18 C27 1.510(7)
C18 Ti 2.411(5)
C19 C20 1.515(7)
C19 Ti 2.382(5)
C21 O2 1.232(6)
C21 O1 1.328(6)
C23 C30 1.342(6)
C23 C24 1.541(6)
C30 C31 1.469(7)
C31 C32 1.375(7)
C31 C36 1.392(7)
C32 C33 1.380(7)
C33 C34 1.374(9)
C34 C35 1.349(9)
C35 C36 1.418(8)
O1 Ti 1.943(3)
